data_4036959
loop_
_publ_author_name
'Romero, R Mart\'in'
'Souto, Jos\'e A'
'Mu\~niz, Kilian'

_publ_section_title
;
 Substitution Effects of Hypervalent Iodine(III) Reagents in the
 Diamination of Styrene.
;
_journal_issue 14
_journal_name_full 'The Journal of organic chemistry'
_journal_page_first 6118
_journal_page_last 6122
_journal_paper_doi 10.1021/acs.joc.6b01070
_journal_volume 81
_journal_year 2016
_chemical_formula_sum 'C22 H24 I N O5 S2'
_chemical_formula_weight 573.46
_space_group_IT_number 2
_space_group_name_Hall '-P 1'
_space_group_name_H-M_alt 'P -1'
_symmetry_cell_setting triclinic
_symmetry_space_group_name_H-M 'P -1'
_atom_sites_solution_hydrogens geom
_atom_sites_solution_primary direct
_atom_sites_solution_secondary difmap
_audit_creation_method SHELXL-97
_cell_angle_alpha 101.3780(10)
_cell_angle_beta 101.2430(10)
_cell_angle_gamma 109.5590(10)
_cell_formula_units_Z 2
_cell_length_a 9.4165(2)
_cell_length_b 10.5253(2)
_cell_length_c 12.9540(4)
_cell_measurement_reflns_used 7793
_cell_measurement_temperature 100(2)
_cell_measurement_theta_max 36.38
_cell_measurement_theta_min 3.58
_cell_volume 1137.70(5)
_computing_cell_refinement 'Bruker APEX2 v2009.1-0'
_computing_data_collection 'Bruker APEX2 v2009.1-0'
_computing_data_reduction 'Bruker SAINT V7.60A'
_computing_molecular_graphics 'Bruker SHELXTL'
_computing_publication_material 'Bruker SHELXTL'
_computing_structure_refinement 'SHELXS-97 (Sheldrick, 2008)'
_computing_structure_solution 'SHELXS-97 (Sheldrick, 2008)'
_diffrn_ambient_temperature 100(2)
_diffrn_detector_area_resol_mean 512
_diffrn_detector_type '4K CCD area detector APEX II'
_diffrn_measured_fraction_theta_full 0.968
_diffrn_measured_fraction_theta_max 0.618
_diffrn_measurement_device_type 'Kappa 4-axis goniometer bruker-nonius'
_diffrn_measurement_method
;
 Fullsphere data collection, phi and omega scans
;
_diffrn_measurement_specimen_support 'magnetic support whith 10 micron nylon fiber cryoloop'
_diffrn_radiation_monochromator 'Multilayer Montel 200 mirrors'
_diffrn_radiation_type MoK\a
_diffrn_radiation_wavelength 0.71073
_diffrn_reflns_av_R_equivalents 0.0142
_diffrn_reflns_av_sigmaI/netI 0.0263
_diffrn_reflns_limit_h_max 15
_diffrn_reflns_limit_h_min -10
_diffrn_reflns_limit_k_max 17
_diffrn_reflns_limit_k_min -17
_diffrn_reflns_limit_l_max 9
_diffrn_reflns_limit_l_min -21
_diffrn_reflns_number 9595
_diffrn_reflns_theta_full 25.00
_diffrn_reflns_theta_max 36.40
_diffrn_reflns_theta_min 2.50
_diffrn_source 'rotating anode X-ray tube'
_diffrn_source_current 70
_diffrn_source_power 50
_diffrn_source_size '3 mm x 0.3 mm fine focus'
_diffrn_source_type 'Bruker-Nonius FR 591'
_exptl_absorpt_coefficient_mu 1.625
_exptl_absorpt_correction_T_max 0.9641
_exptl_absorpt_correction_T_min 0.8828
_exptl_absorpt_correction_type empirical
_exptl_absorpt_process_details
; 
 SADABS Version 2008/1 Bruker-Nonius
 Blessing, Acta Cryst. (1995) A51 33-38
;
_exptl_crystal_colour colourless
_exptl_crystal_density_diffrn 1.674
_exptl_crystal_density_method 'not measured'
_exptl_crystal_description block
_exptl_crystal_F_000 576
_exptl_crystal_size_max 0.20
_exptl_crystal_size_mid 0.20
_exptl_crystal_size_min 0.20
_refine_diff_density_max 1.228
_refine_diff_density_min -0.647
_refine_diff_density_rms 0.090
_refine_ls_extinction_method none
_refine_ls_goodness_of_fit_ref 1.140
_refine_ls_hydrogen_treatment noref
_refine_ls_matrix_type full
_refine_ls_number_parameters 284
_refine_ls_number_reflns 6860
_refine_ls_number_restraints 0
_refine_ls_restrained_S_all 1.140
_refine_ls_R_factor_all 0.0244
_refine_ls_R_factor_gt 0.0231
_refine_ls_shift/su_max 0.002
_refine_ls_shift/su_mean 0.000
_refine_ls_structure_factor_coef Fsqd
_refine_ls_weighting_details 'calc w=1/[\s^2^(Fo^2^)+(0.0392P)^2^+0.2501P] where P=(Fo^2^+2Fc^2^)/3'
_refine_ls_weighting_scheme calc
_refine_ls_wR_factor_gt 0.0678
_refine_ls_wR_factor_ref 0.0685
_reflns_number_gt 6557
_reflns_number_total 6860
_reflns_threshold_expression >2sigma(I)
_cod_data_source_file jo6b01070_si_002.cif
_cod_data_source_block js275
_cod_depositor_comments
;
The following automatic conversions were performed:

data name '_diffrn_measurement_specimen_suppport' was replaced with
'_diffrn_measurement_specimen_support' as specified in the
replacement file
'/home/saulius/struct/COD-crude-data/automatic-downloads/DataCite-retrospective/ACS/depositions/lib/lists/replacement-tags.lst'.

Automatic conversion script
Id: cif_correct_tags 6909 2019-04-08 15:41:33Z antanas 

The following automatic conversions were performed:

data item '_symmetry_cell_setting' value 'Triclinic' was changed to
'triclinic' in accordance with the
/home/saulius/struct/COD-crude-data/automatic-downloads/DataCite-retrospective/ACS/depositions/lib/dictionaries/cif_core.dic
dictionary named 'cif_core.dic' version 2.4.2 last updated on
2011-04-26.

Automatic conversion script
Id: cif_fix_values 6909 2019-04-08 15:41:33Z antanas 
;
_cod_original_sg_symbol_H-M P-1
_cod_original_formula_sum 'C22 H24 I1 N1 O5 S2'
_cod_database_code 4036959

loop_
_symmetry_equiv_pos_as_xyz
'x, y, z'
'-x, -y, -z'

loop_
_atom_site_label
_atom_site_type_symbol
_atom_site_fract_x
_atom_site_fract_y
_atom_site_fract_z
_atom_site_U_iso_or_equiv
_atom_site_adp_type
_atom_site_occupancy
_atom_site_symmetry_multiplicity
_atom_site_calc_flag
_atom_site_refinement_flags
C1 C 0.71481(17) 0.31862(17) 0.27800(16) 0.0121(3) Uani 1 1 d .
C2 C 0.65039(17) 0.31002(18) 0.16973(18) 0.0149(4) Uani 1 1 d .
H2 H 0.5434 0.2970 0.1440 0.018 Uiso 1 1 calc R
C3 C 0.74595(18) 0.32095(19) 0.09946(18) 0.0156(4) Uani 1 1 d .
H3 H 0.7040 0.3174 0.0256 0.019 Uiso 1 1 calc R
C4 C 0.90251(18) 0.33705(18) 0.13590(18) 0.0158(4) Uani 1 1 d .
C5 C 0.96294(17) 0.34279(18) 0.24505(17) 0.0153(4) Uani 1 1 d .
H5 H 1.0686 0.3520 0.2701 0.018 Uiso 1 1 calc R
C6 C 0.87107(17) 0.33531(18) 0.31790(18) 0.0151(4) Uani 1 1 d .
H6 H 0.9134 0.3414 0.3924 0.018 Uiso 1 1 calc R
C7 C 1.0038(2) 0.3470(2) 0.0588(2) 0.0241(5) Uani 1 1 d .
H7A H 0.9420 0.3394 -0.0140 0.036 Uiso 1 1 calc R
H7B H 1.0417 0.2706 0.0537 0.036 Uiso 1 1 calc R
H7C H 1.0936 0.4376 0.0866 0.036 Uiso 1 1 calc R
C8 C 0.51079(17) 0.66477(17) 0.20249(16) 0.0123(3) Uani 1 1 d .
C9 C 0.49992(19) 0.79562(18) 0.22375(18) 0.0155(4) Uani 1 1 d .
H9 H 0.4474 0.8203 0.2752 0.019 Uiso 1 1 calc R
C10 C 0.5673(2) 0.88960(18) 0.16827(19) 0.0177(4) Uani 1 1 d .
H10 H 0.5604 0.9791 0.1820 0.021 Uiso 1 1 calc R
C11 C 0.64501(19) 0.85414(18) 0.09249(18) 0.0171(4) Uani 1 1 d .
C12 C 0.65291(19) 0.72185(19) 0.07228(18) 0.0165(4) Uani 1 1 d .
H12 H 0.7038 0.6960 0.0201 0.020 Uiso 1 1 calc R
C13 C 0.58697(18) 0.62739(17) 0.12783(17) 0.0136(4) Uani 1 1 d .
H13 H 0.5942 0.5380 0.1146 0.016 Uiso 1 1 calc R
C14 C 0.7215(3) 0.9565(2) 0.0343(2) 0.0271(5) Uani 1 1 d .
H14A H 0.6616 1.0151 0.0225 0.041 Uiso 1 1 calc R
H14B H 0.7237 0.9046 -0.0367 0.041 Uiso 1 1 calc R
H14C H 0.8292 1.0163 0.0791 0.041 Uiso 1 1 calc R
C15 C 0.85251(16) 0.76729(17) 0.37459(17) 0.0133(4) Uani 1 1 d .
C16 C 0.87732(18) 0.90461(18) 0.37322(18) 0.0167(4) Uani 1 1 d .
H16 H 0.8220 0.9529 0.4074 0.020 Uiso 1 1 calc R
C17 C 0.98476(19) 0.97055(19) 0.32088(19) 0.0189(4) Uani 1 1 d .
H17 H 1.0023 1.0645 0.3198 0.023 Uiso 1 1 calc R
C18 C 1.06610(19) 0.9020(2) 0.27069(18) 0.0193(4) Uani 1 1 d .
C19 C 1.03855(19) 0.7627(2) 0.27198(19) 0.0201(4) Uani 1 1 d .
H19 H 1.0927 0.7140 0.2370 0.024 Uiso 1 1 calc R
C20 C 0.93244(19) 0.69582(19) 0.32423(19) 0.0176(4) Uani 1 1 d .
H20 H 0.9147 0.6019 0.3255 0.021 Uiso 1 1 calc R
C21 C 1.1847(2) 0.9752(2) 0.2166(2) 0.0299(5) Uani 1 1 d .
H21A H 1.1785 1.0655 0.2135 0.045 Uiso 1 1 calc R
H21B H 1.1621 0.9162 0.1419 0.045 Uiso 1 1 calc R
H21C H 1.2905 0.9914 0.2591 0.045 Uiso 1 1 calc R
C22 C 0.6719(2) 0.1250(2) 0.4906(2) 0.0223(5) Uani 1 1 d .
H22A H 0.7802 0.1696 0.4880 0.033 Uiso 1 1 calc R
H22B H 0.6515 0.0287 0.4944 0.033 Uiso 1 1 calc R
H22C H 0.6570 0.1787 0.5556 0.033 Uiso 1 1 calc R
I1 I 0.574301(10) 0.310854(10) 0.384926(10) 0.01197(4) Uani 1 1 d .
N1 N 0.58913(14) 0.54294(14) 0.35862(14) 0.0121(3) Uani 1 1 d .
O1 O 0.36030(13) 0.40613(13) 0.20181(13) 0.0160(3) Uani 1 1 d .
O2 O 0.34228(13) 0.59936(14) 0.33454(13) 0.0173(3) Uani 1 1 d .
O3 O 0.65919(14) 0.78339(13) 0.49008(13) 0.0172(3) Uani 1 1 d .
O4 O 0.81166(14) 0.63670(14) 0.52261(13) 0.0195(3) Uani 1 1 d .
O5 O 0.56462(15) 0.12214(13) 0.39312(14) 0.0183(3) Uani 1 1 d .
S1 S 0.43593(4) 0.54648(4) 0.27673(4) 0.01185(9) Uani 1 1 d .
S2 S 0.72439(4) 0.68514(4) 0.44653(4) 0.01218(9) Uani 1 1 d .

loop_
_atom_site_aniso_label
_atom_site_aniso_U_11
_atom_site_aniso_U_22
_atom_site_aniso_U_33
_atom_site_aniso_U_23
_atom_site_aniso_U_13
_atom_site_aniso_U_12
C1 0.0133(5) 0.0119(6) 0.0098(12) 0.0005(7) 0.0037(6) 0.0045(4)
C2 0.0132(5) 0.0176(7) 0.0133(12) 0.0023(8) 0.0040(6) 0.0063(5)
C3 0.0159(6) 0.0208(8) 0.0091(12) 0.0020(8) 0.0032(6) 0.0074(5)
C4 0.0146(5) 0.0178(7) 0.0158(13) 0.0035(8) 0.0064(6) 0.0069(5)
C5 0.0130(5) 0.0178(7) 0.0143(13) 0.0035(8) 0.0036(6) 0.0058(5)
C6 0.0132(5) 0.0181(7) 0.0129(12) 0.0048(8) 0.0021(6) 0.0054(5)
C7 0.0194(7) 0.0380(11) 0.0184(15) 0.0091(11) 0.0102(8) 0.0119(7)
C8 0.0132(5) 0.0143(6) 0.0098(11) 0.0032(8) 0.0037(6) 0.0057(4)
C9 0.0194(6) 0.0161(7) 0.0132(13) 0.0040(8) 0.0058(7) 0.0091(5)
C10 0.0248(7) 0.0137(7) 0.0151(13) 0.0035(9) 0.0055(7) 0.0085(5)
C11 0.0198(6) 0.0160(7) 0.0133(13) 0.0050(8) 0.0046(7) 0.0036(5)
C12 0.0190(6) 0.0177(7) 0.0139(12) 0.0048(8) 0.0084(7) 0.0062(5)
C13 0.0182(6) 0.0135(7) 0.0095(12) 0.0015(8) 0.0059(6) 0.0064(5)
C14 0.0373(10) 0.0206(9) 0.0232(15) 0.0107(10) 0.0138(9) 0.0054(7)
C15 0.0119(5) 0.0131(6) 0.0127(12) 0.0025(8) 0.0042(6) 0.0024(4)
C16 0.0180(6) 0.0130(7) 0.0181(13) 0.0037(8) 0.0078(7) 0.0039(5)
C17 0.0196(6) 0.0149(7) 0.0178(13) 0.0046(9) 0.0053(7) 0.0012(5)
C18 0.0151(6) 0.0210(8) 0.0157(13) 0.0048(9) 0.0046(7) -0.0003(5)
C19 0.0173(6) 0.0221(8) 0.0217(14) 0.0057(9) 0.0108(7) 0.0060(5)
C20 0.0176(6) 0.0165(7) 0.0204(13) 0.0056(9) 0.0093(7) 0.0064(5)
C21 0.0270(8) 0.0286(10) 0.0296(16) 0.0083(11) 0.0177(9) 0.0001(7)
C22 0.0321(8) 0.0223(8) 0.0209(15) 0.0092(10) 0.0115(9) 0.0168(7)
I1 0.01380(4) 0.01126(5) 0.01185(9) 0.00347(6) 0.00576(4) 0.00478(3)
N1 0.0115(4) 0.0117(5) 0.0117(10) 0.0034(6) 0.0024(5) 0.0033(4)
O1 0.0138(4) 0.0144(5) 0.0143(9) 0.0009(6) 0.0013(5) 0.0022(4)
O2 0.0158(4) 0.0227(6) 0.0188(10) 0.0070(7) 0.0101(5) 0.0108(4)
O3 0.0203(5) 0.0142(5) 0.0156(10) -0.0001(6) 0.0098(5) 0.0046(4)
O4 0.0182(5) 0.0210(6) 0.0163(10) 0.0083(7) 0.0008(5) 0.0045(4)
O5 0.0248(5) 0.0127(5) 0.0197(10) 0.0054(6) 0.0084(6) 0.0085(4)
S1 0.01087(12) 0.01332(16) 0.0118(3) 0.00392(19) 0.00444(14) 0.00436(11)
S2 0.01251(13) 0.01231(16) 0.0100(3) 0.00253(19) 0.00382(15) 0.00268(11)

loop_
_atom_type_symbol
_atom_type_description
_atom_type_scat_dispersion_real
_atom_type_scat_dispersion_imag
_atom_type_scat_source
C C 0.0033 0.0016 'International Tables Vol C Tables 4.2.6.8 and 6.1.1.4'
H H 0.0000 0.0000 'International Tables Vol C Tables 4.2.6.8 and 6.1.1.4'
I I -0.4742 1.8119 'International Tables Vol C Tables 4.2.6.8 and 6.1.1.4'
N N 0.0061 0.0033 'International Tables Vol C Tables 4.2.6.8 and 6.1.1.4'
O O 0.0106 0.0060 'International Tables Vol C Tables 4.2.6.8 and 6.1.1.4'
S S 0.1246 0.1234 'International Tables Vol C Tables 4.2.6.8 and 6.1.1.4'

loop_
_geom_angle_atom_site_label_1
_geom_angle_atom_site_label_2
_geom_angle_atom_site_label_3
_geom_angle
C2 C1 C6 122.11(15)
C2 C1 I1 118.55(11)
C6 C1 I1 119.32(14)
C1 C2 C3 118.58(15)
C2 C3 C4 121.11(19)
C3 C4 C5 118.83(16)
C3 C4 C7 120.56(19)
C5 C4 C7 120.61(15)
C6 C5 C4 121.31(15)
C5 C6 C1 118.03(18)
C13 C8 C9 121.25(13)
C13 C8 S1 118.60(12)
C9 C8 S1 120.06(13)
C10 C9 C8 118.83(17)
C9 C10 C11 120.91(16)
C12 C11 C10 118.94(14)
C12 C11 C14 119.83(18)
C10 C11 C14 121.22(17)
C13 C12 C11 120.65(17)
C8 C13 C12 119.40(15)
C16 C15 C20 120.81(14)
C16 C15 S2 119.55(14)
C20 C15 S2 119.58(11)
C15 C16 C17 118.92(17)
C18 C17 C16 121.37(15)
C17 C18 C19 118.97(14)
C17 C18 C21 121.02(17)
C19 C18 C21 120.01(19)
C20 C19 C18 120.35(18)
C19 C20 C15 119.57(15)
O5 I1 C1 91.99(6)
O5 I1 N1 175.12(6)
C1 I1 N1 83.73(5)
S2 N1 S1 121.70(8)
S2 N1 I1 118.57(7)
S1 N1 I1 117.44(7)
C22 O5 I1 113.70(12)
O2 S1 O1 117.55(8)
O2 S1 N1 113.00(9)
O1 S1 N1 104.11(8)
O2 S1 C8 107.38(8)
O1 S1 C8 108.35(9)
N1 S1 C8 105.80(7)
O4 S2 O3 118.14(10)
O4 S2 N1 105.06(8)
O3 S2 N1 111.75(8)
O4 S2 C15 107.00(7)
O3 S2 C15 107.33(7)
N1 S2 C15 106.99(9)

loop_
_geom_bond_atom_site_label_1
_geom_bond_atom_site_label_2
_geom_bond_distance
C1 C2 1.387(3)
C1 C6 1.399(2)
C1 I1 2.0887(16)
C2 C3 1.394(2)
C3 C4 1.398(2)
C4 C5 1.399(3)
C4 C7 1.504(3)
C5 C6 1.395(3)
C8 C13 1.384(2)
C8 C9 1.392(2)
C8 S1 1.7667(14)
C9 C10 1.391(2)
C10 C11 1.399(3)
C11 C12 1.395(3)
C11 C14 1.504(2)
C12 C13 1.391(2)
C15 C16 1.389(2)
C15 C20 1.391(3)
C15 S2 1.7690(14)
C16 C17 1.396(2)
C17 C18 1.381(3)
C18 C19 1.405(3)
C18 C21 1.508(2)
C19 C20 1.390(2)
C22 O5 1.443(3)
I1 O5 1.9825(11)
I1 N1 2.4943(12)
N1 S2 1.6263(16)
N1 S1 1.6317(14)
O1 S1 1.4462(15)
O2 S1 1.4388(14)
O3 S2 1.4473(15)
O4 S2 1.4386(13)

loop_
_geom_torsion_atom_site_label_1
_geom_torsion_atom_site_label_2
_geom_torsion_atom_site_label_3
_geom_torsion_atom_site_label_4
_geom_torsion
C6 C1 C2 C3 -1.2(3)
I1 C1 C2 C3 177.42(13)
C1 C2 C3 C4 1.4(3)
C2 C3 C4 C5 -0.3(3)
C2 C3 C4 C7 179.29(18)
C3 C4 C5 C6 -1.1(3)
C7 C4 C5 C6 179.25(18)
C4 C5 C6 C1 1.4(3)
C2 C1 C6 C5 -0.2(3)
I1 C1 C6 C5 -178.81(12)
C13 C8 C9 C10 0.1(3)
S1 C8 C9 C10 176.61(15)
C8 C9 C10 C11 -0.1(3)
C9 C10 C11 C12 0.6(3)
C9 C10 C11 C14 -178.47(19)
C10 C11 C12 C13 -1.1(3)
C14 C11 C12 C13 178.03(19)
C9 C8 C13 C12 -0.5(3)
S1 C8 C13 C12 -177.10(14)
C11 C12 C13 C8 1.0(3)
C20 C15 C16 C17 -0.4(3)
S2 C15 C16 C17 176.78(15)
C15 C16 C17 C18 0.1(3)
C16 C17 C18 C19 0.5(3)
C16 C17 C18 C21 -178.6(2)
C17 C18 C19 C20 -0.8(3)
C21 C18 C19 C20 178.3(2)
C18 C19 C20 C15 0.5(3)
C16 C15 C20 C19 0.1(3)
S2 C15 C20 C19 -177.08(16)
C2 C1 I1 O5 110.21(13)
C6 C1 I1 O5 -71.16(14)
C2 C1 I1 N1 -67.43(13)
C6 C1 I1 N1 111.19(13)
O5 I1 N1 S2 -122.8(5)
C1 I1 N1 S2 -93.95(9)
O5 I1 N1 S1 74.1(6)
C1 I1 N1 S1 102.94(10)
C1 I1 O5 C22 99.88(13)
N1 I1 O5 C22 128.6(5)
S2 N1 S1 O2 -60.18(11)
I1 N1 S1 O2 102.37(9)
S2 N1 S1 O1 171.15(10)
I1 N1 S1 O1 -26.30(10)
S2 N1 S1 C8 57.04(13)
I1 N1 S1 C8 -140.41(9)
C13 C8 S1 O2 -171.10(14)
C9 C8 S1 O2 12.27(17)
C13 C8 S1 O1 -43.19(16)
C9 C8 S1 O1 140.18(15)
C13 C8 S1 N1 67.96(17)
C9 C8 S1 N1 -108.67(15)
S1 N1 S2 O4 163.87(10)
I1 N1 S2 O4 1.51(11)
S1 N1 S2 O3 34.59(13)
I1 N1 S2 O3 -127.77(8)
S1 N1 S2 C15 -82.62(11)
I1 N1 S2 C15 115.01(8)
C16 C15 S2 O4 -125.14(16)
C20 C15 S2 O4 52.02(19)
C16 C15 S2 O3 2.60(18)
C20 C15 S2 O3 179.76(16)
C16 C15 S2 N1 122.68(15)
C20 C15 S2 N1 -60.16(17)
